data_1564017
loop_
_publ_author_name
'Rezaeivala, Majid'
'Ahmadi, Musa'
'Captain, Burjor'
'Bayat, Mehdi'
'Saeidirad, Mahdi'
'\,Sahin-B\"ol\"ukba\,s\?i, Serap'
'Y\?ild\?iz, Batuhan'
'Gable, Robert William'

_publ_section_title
;
 Some new morpholine-based Schiff-base complexes; Synthesis,
 characterization, anticancer activities and theoretical studies
;
_journal_name_full 'Inorganica Chimica Acta'
_journal_page_first 119935
_journal_paper_doi 10.1016/j.ica.2020.119935
_journal_volume 513
_journal_year 2020
_chemical_formula_moiety 'C22 H30 N4 Ni O2, 2(Cl O4), H2 O'
_chemical_formula_sum 'C22 H32 Cl2 N4 Ni O11'
_chemical_formula_weight 658.12
_space_group_crystal_system triclinic
_space_group_IT_number 2
_space_group_name_Hall '-P 1'
_space_group_name_H-M_alt 'P -1'
_atom_sites_solution_hydrogens mixed
_cell_angle_alpha 83.977(3)
_cell_angle_beta 79.946(3)
_cell_angle_gamma 89.994(3)
_cell_formula_units_Z 2
_cell_length_a 8.8867(15)
_cell_length_b 11.3521(19)
_cell_length_c 14.071(2)
_cell_measurement_reflns_used 3426
_cell_measurement_temperature 293(2)
_cell_measurement_theta_max 23.24
_cell_measurement_theta_min 2.33
_cell_volume 1389.8(4)
_computing_cell_refinement 'Bruker SAINT'
_computing_data_collection 'Bruker APEX2'
_computing_data_reduction 'Bruker SAINT, SADABS and XPREP'
_computing_molecular_graphics 'Olex2 (Dolomanov et al., 2009)'
_computing_publication_material 'Olex2 (Dolomanov et al., 2009)'
_computing_structure_refinement 'SHELXL-2018/3 (Sheldrick, 2015)'
_computing_structure_solution 'SHELXT 2014/5 (Sheldrick, 2015)'
_diffrn_ambient_temperature 293(2)
_diffrn_measured_fraction_theta_full 0.999
_diffrn_measured_fraction_theta_max 0.972
_diffrn_measurement_device_type 'Bruker APEX-II CCD'
_diffrn_measurement_method '\w scans'
_diffrn_radiation_monochromator graphite
_diffrn_radiation_type MoK\a
_diffrn_radiation_wavelength 0.71073
_diffrn_reflns_av_R_equivalents 0.0297
_diffrn_reflns_av_unetI/netI 0.0476
_diffrn_reflns_Laue_measured_fraction_full 0.999
_diffrn_reflns_Laue_measured_fraction_max 0.972
_diffrn_reflns_limit_h_max 11
_diffrn_reflns_limit_h_min -12
_diffrn_reflns_limit_k_max 15
_diffrn_reflns_limit_k_min -15
_diffrn_reflns_limit_l_max 18
_diffrn_reflns_limit_l_min -18
_diffrn_reflns_number 15176
_diffrn_reflns_point_group_measured_fraction_full 0.999
_diffrn_reflns_point_group_measured_fraction_max 0.972
_diffrn_reflns_theta_full 25.242
_diffrn_reflns_theta_max 28.990
_diffrn_reflns_theta_min 1.478
_diffrn_source 'sealed tube'
_diffrn_standards_number 0
_exptl_absorpt_coefficient_mu 0.955
_exptl_absorpt_correction_T_max 0.7457
_exptl_absorpt_correction_T_min 0.6760
_exptl_absorpt_correction_type multi-scan
_exptl_absorpt_process_details 'SADABS (Bruker, 2008)'
_exptl_crystal_colour red
_exptl_crystal_colour_primary red
_exptl_crystal_density_diffrn 1.573
_exptl_crystal_description needle
_exptl_crystal_F_000 684
_exptl_crystal_size_max 0.1
_exptl_crystal_size_mid 0.02
_exptl_crystal_size_min 0.01
_refine_diff_density_max 0.476
_refine_diff_density_min -0.373
_refine_diff_density_rms 0.063
_refine_ls_extinction_coef .
_refine_ls_extinction_method none
_refine_ls_goodness_of_fit_ref 1.051
_refine_ls_hydrogen_treatment mixed
_refine_ls_matrix_type full
_refine_ls_number_parameters 554
_refine_ls_number_reflns 7172
_refine_ls_number_restraints 289
_refine_ls_restrained_S_all 1.059
_refine_ls_R_factor_all 0.0815
_refine_ls_R_factor_gt 0.0489
_refine_ls_shift/su_max 0.001
_refine_ls_shift/su_mean 0.000
_refine_ls_structure_factor_coef Fsqd
_refine_ls_weighting_details 'w=1/[\s^2^(Fo^2^)+(0.0661P)^2^+0.2362P] where P=(Fo^2^+2Fc^2^)/3'
_refine_ls_weighting_scheme calc
_refine_ls_wR_factor_gt 0.1237
_refine_ls_wR_factor_ref 0.1415
_reflns_Friedel_coverage 0.000
_reflns_Friedel_fraction_full .
_reflns_Friedel_fraction_max .
_reflns_number_gt 4692
_reflns_number_total 7172
_reflns_threshold_expression 'I > 2\s(I)'
_cod_data_source_file NI_A9rwg.cif
_cod_data_source_block ni_a9
_cod_original_cell_volume 1389.7(4)
_cod_database_code 1564017
_shelx_space_group_comment
;
The symmetry employed for this shelxl refinement is uniquely defined
by the following loop, which should always be used as a source of
symmetry information in preference to the above space-group names.
They are only intended as comments.
;
_shelx_estimated_absorpt_t_max 0.991
_shelx_estimated_absorpt_t_min 0.911
_olex2_refinement_description
;
1. Fixed Uiso
 At 1.2 times of:
  All C(H) groups, All C(H,H) groups, All N(H) groups
 At 1.5 times of:
  All O(H,H) groups
2. Restrained distances
 Cl1-O3 = Cl1-O4 = Cl1-O5 = Cl1-O6
 1.42 with sigma of 0.001
 O3-O4 = O3-O5 = O3-O6 = O4-O5 = O4-O6 = O5-O6
 2.31859 with sigma of 0.001
 Cl1A-O3A = Cl1A-O4A = Cl1A-O5A = Cl1A-O6A
 1.42 with sigma of 0.001
 O3A-O4A = O3A-O5A = O3A-O6A = O4A-O5A = O4A-O6A = O5A-O6A
 2.31859 with sigma of 0.001
 Cl1B-O3B = Cl1B-O4B = Cl1B-O5B = Cl1B-O6B
 1.42 with sigma of 0.001
 O3B-O4B = O3B-O5B = O3B-O6B = O4B-O5B = O4B-O6B = O5B-O6B
 2.31859 with sigma of 0.001
 Cl2-O7 = Cl2-O8 = Cl2-O9 = Cl2-O10
 1.42 with sigma of 0.001
 O7-O8 = O7-O9 = O7-O10 = O8-O9 = O8-O10 = O9-O10
 2.31859 with sigma of 0.001
 Cl2A-O7A = Cl2A-O8A = Cl2A-O9A = Cl2A-O10A
 1.42 with sigma of 0.001
 O7A-O8A = O7A-O9A = O7A-O10A = O8A-O9A = O8A-O10A = O9A-O10A
 2.31859 with sigma of 0.001
 Cl2B-O7B = Cl2B-O8B = Cl2B-O9B = Cl2B-O10B
 1.42 with sigma of 0.001
 O7B-O8B = O7B-O9B = O7B-O10B = O8B-O9B = O8B-O10B = O9B-O10B
 2.31859 with sigma of 0.001
 H11A-H11B
 1.35 with sigma of 0.001
 O11-H11A = O11-H11B
 0.82 with sigma of 0.001
 O8B-C16_$2
 -3.01 with sigma of 0.001
 O10B-C7_$1
 -3.01 with sigma of 0.001
 H4-H11A
 -2.13 with sigma of 0.001
3. Uiso/Uaniso restraints and constraints
O3 \\sim O4 \\sim O5 \\sim O6 \\sim O3A \\sim O4A \\sim O5A \\sim O6A \\sim O3B
\\sim O4B \\sim O5B \\sim O6B: within 1.7A with sigma of 0.005 and sigma for
terminal atoms of 0.01
O7 \\sim O7A \\sim O7B \\sim O8 \\sim O8A \\sim O8B \\sim O9 \\sim O9A \\sim
O9B \\sim O10 \\sim O10A \\sim O10B: within 1.7A with sigma of 0.005 and sigma
for terminal atoms of 0.01
Cl1 \\sim Cl1A \\sim Cl1B: within 2A with sigma of 0.005 and sigma for terminal
atoms of 0.01
Cl2 \\sim Cl2A \\sim Cl2B: within 2A with sigma of 0.003 and sigma for terminal
atoms of 0.01
4. Others
 1*[Sof(Cl1)+Sof(O3)+Sof(O4)+Sof(O5)+Sof(O6)]+1*[Sof(Cl1A)+Sof(O3A)+Sof(O4A)+
 Sof(O5A)+Sof(O6A)]+1*[Sof(Cl1B)+Sof(O3B)+Sof(O4B)+Sof(O5B)+Sof(O6B)]=1 with
 esd of 0.0001
 1*[Sof(Cl2)+Sof(O7)+Sof(O8)+Sof(O9)+Sof(O10)]+1*[Sof(Cl2A)+Sof(O7A)+Sof(O8A)+
 Sof(O9A)+Sof(O10A)]+1*[Sof(Cl2B)+Sof(O7B)+Sof(O8B)+Sof(O9B)+Sof(O10B)]=1 with
 esd of 0.0001
 Sof(Cl1)=Sof(O3)=Sof(O4)=Sof(O5)=Sof(O6)=FVAR(1)
 Sof(Cl1A)=Sof(O3A)=Sof(O4A)=Sof(O5A)=Sof(O6A)=FVAR(2)
 Sof(Cl1B)=Sof(O3B)=Sof(O4B)=Sof(O5B)=Sof(O6B)=FVAR(3)
 1(DFIX)=1(DFIX)=1(DFIX)=1(DFIX)=1(DFIX)=1(DFIX)=FVAR(4)
 Sof(Cl2)=Sof(O7)=Sof(O8)=Sof(O9)=Sof(O10)=FVAR(5)
 Sof(Cl2A)=Sof(O7A)=Sof(O8A)=Sof(O9A)=Sof(O10A)=FVAR(6)
 Sof(Cl2B)=Sof(O7B)=Sof(O8B)=Sof(O9B)=Sof(O10B)=FVAR(7)
5.a Ternary CH refined with riding coordinates:
 N4(H4)
5.b Secondary CH2 refined with riding coordinates:
 C8(H8A,H8B), C9(H9A,H9B), C10(H10A,H10B), C16(H16A,H16B), C17(H17A,H17B),
 C18(H18A,H18B), C19(H19A,H19B), C20(H20A,H20B), C21(H21A,H21B), C22(H22A,H22B)
5.c Aromatic/amide H refined with riding coordinates:
 C2(H2), C3(H3), C4(H4A), C5(H5), C7(H7), C12(H12), C13(H13), C14(H14), C15(H15)
;

loop_
_space_group_symop_operation_xyz
'x, y, z'
'-x, -y, -z'

loop_
_atom_site_label
_atom_site_type_symbol
_atom_site_fract_x
_atom_site_fract_y
_atom_site_fract_z
_atom_site_U_iso_or_equiv
_atom_site_adp_type
_atom_site_occupancy
_atom_site_site_symmetry_order
_atom_site_calc_flag
_atom_site_refinement_flags_posn
_atom_site_refinement_flags_adp
_atom_site_refinement_flags_occupancy
_atom_site_disorder_assembly
_atom_site_disorder_group
Ni1 Ni 0.27950(4) 0.49384(3) 0.11739(2) 0.04307(13) Uani 1 1 d . . . . .
O1 O 0.2039(2) 0.53654(18) 0.00684(13) 0.0497(5) Uani 1 1 d . . . . .
O2 O 0.1613(3) 0.1174(3) 0.75095(17) 0.0874(8) Uani 1 1 d . . . . .
N1 N 0.2056(3) 0.6216(2) 0.18075(16) 0.0484(6) Uani 1 1 d . . . . .
N2 N 0.3646(3) 0.4401(2) 0.23060(16) 0.0460(5) Uani 1 1 d . . . . .
N3 N 0.3776(3) 0.3610(2) 0.06387(16) 0.0473(6) Uani 1 1 d . . . . .
N4 N 0.2301(3) 0.1803(2) 0.54514(15) 0.0463(6) Uani 1 1 d . . . . .
H4 H 0.338702 0.161115 0.531099 0.056 Uiso 1 1 calc DR . . . .
C1 C 0.1272(3) 0.6329(3) -0.01283(19) 0.0447(6) Uani 1 1 d . . . . .
C2 C 0.0866(3) 0.6534(3) -0.1053(2) 0.0519(7) Uani 1 1 d . . . . .
H2 H 0.108126 0.596801 -0.148754 0.062 Uiso 1 1 calc R . . . .
C3 C 0.0158(3) 0.7554(3) -0.1322(2) 0.0584(8) Uani 1 1 d . . . . .
H3 H -0.008866 0.767299 -0.194062 0.070 Uiso 1 1 calc R . . . .
C4 C -0.0203(4) 0.8419(3) -0.0691(3) 0.0653(9) Uani 1 1 d . . . . .
H4A H -0.067755 0.911122 -0.088563 0.078 Uiso 1 1 calc R . . . .
C5 C 0.0153(4) 0.8235(3) 0.0220(2) 0.0607(8) Uani 1 1 d . . . . .
H5 H -0.009917 0.880452 0.064747 0.073 Uiso 1 1 calc R . . . .
C6 C 0.0896(3) 0.7198(3) 0.0525(2) 0.0493(7) Uani 1 1 d . . . . .
C7 C 0.1318(4) 0.7086(3) 0.1464(2) 0.0515(7) Uani 1 1 d D . . . .
H7 H 0.103689 0.768841 0.185660 0.062 Uiso 1 1 calc R . . . .
C8 C 0.2447(4) 0.6209(3) 0.2787(2) 0.0590(8) Uani 1 1 d . . . . .
H8A H 0.163151 0.583779 0.327595 0.071 Uiso 1 1 calc R . . . .
H8B H 0.261594 0.700986 0.293222 0.071 Uiso 1 1 calc R . . . .
C9 C 0.3894(4) 0.5505(3) 0.2763(2) 0.0575(8) Uani 1 1 d . . . . .
H9A H 0.475793 0.596087 0.238405 0.069 Uiso 1 1 calc R . . . .
H9B H 0.409649 0.530450 0.341529 0.069 Uiso 1 1 calc R . . . .
C10 C 0.5096(3) 0.3790(3) 0.1955(2) 0.0547(8) Uani 1 1 d . . . . .
H10A H 0.536874 0.324710 0.247530 0.066 Uiso 1 1 calc R . . . .
H10B H 0.592334 0.436582 0.173758 0.066 Uiso 1 1 calc R . . . .
C11 C 0.4835(3) 0.3126(3) 0.1133(2) 0.0488(7) Uani 1 1 d . . . . .
C12 C 0.5617(4) 0.2126(3) 0.0862(2) 0.0593(8) Uani 1 1 d . . . . .
H12 H 0.631978 0.178255 0.121972 0.071 Uiso 1 1 calc R . . . .
C13 C 0.5325(4) 0.1650(3) 0.0044(3) 0.0650(9) Uani 1 1 d . . . . .
H13 H 0.586584 0.099866 -0.016955 0.078 Uiso 1 1 calc R . . . .
C14 C 0.4243(4) 0.2139(3) -0.0448(3) 0.0660(9) Uani 1 1 d . . . . .
H14 H 0.402643 0.181010 -0.098837 0.079 Uiso 1 1 calc R . . . .
C15 C 0.3473(4) 0.3119(3) -0.0140(2) 0.0558(8) Uani 1 1 d . . . . .
H15 H 0.273265 0.344829 -0.047384 0.067 Uiso 1 1 calc R . . . .
C16 C 0.2527(3) 0.3559(3) 0.29543(18) 0.0439(6) Uani 1 1 d D . . . .
H16A H 0.248380 0.283622 0.264708 0.053 Uiso 1 1 calc R . . . .
H16B H 0.152160 0.390534 0.301512 0.053 Uiso 1 1 calc R . . . .
C17 C 0.2889(4) 0.3239(3) 0.3965(2) 0.0576(8) Uani 1 1 d . . . . .
H17A H 0.393976 0.298567 0.391521 0.069 Uiso 1 1 calc R . . . .
H17B H 0.277869 0.393263 0.431836 0.069 Uiso 1 1 calc R . . . .
C18 C 0.1831(3) 0.2258(3) 0.4515(2) 0.0502(7) Uani 1 1 d . . . . .
H18A H 0.079882 0.255324 0.464442 0.060 Uiso 1 1 calc R . . . .
H18B H 0.182730 0.161255 0.411465 0.060 Uiso 1 1 calc R . . . .
C19 C 0.1443(4) 0.0696(3) 0.5906(2) 0.0605(8) Uani 1 1 d . . . . .
H19A H 0.165720 0.007827 0.547640 0.073 Uiso 1 1 calc R . . . .
H19B H 0.035408 0.084008 0.599904 0.073 Uiso 1 1 calc R . . . .
C20 C 0.1892(5) 0.0291(4) 0.6866(3) 0.0795(11) Uani 1 1 d . . . . .
H20A H 0.131627 -0.042311 0.715173 0.095 Uiso 1 1 calc R . . . .
H20B H 0.296953 0.010350 0.676694 0.095 Uiso 1 1 calc R . . . .
C21 C 0.2519(6) 0.2188(4) 0.7116(3) 0.0892(13) Uani 1 1 d . . . . .
H21A H 0.358832 0.197773 0.702108 0.107 Uiso 1 1 calc R . . . .
H21B H 0.236736 0.277956 0.757209 0.107 Uiso 1 1 calc R . . . .
C22 C 0.2124(5) 0.2711(3) 0.6155(2) 0.0761(11) Uani 1 1 d . . . . .
H22A H 0.107844 0.298215 0.625511 0.091 Uiso 1 1 calc R . . . .
H22B H 0.279164 0.338639 0.589393 0.091 Uiso 1 1 calc R . . . .
Cl1 Cl 0.7688(9) 0.3843(8) 0.4064(5) 0.0706(16) Uani 0.224(3) 1 d D U P A 1
O3 O 0.6621(12) 0.3758(13) 0.4947(6) 0.109(3) Uani 0.224(3) 1 d D U P A 1
O4 O 0.7136(13) 0.4635(10) 0.3358(7) 0.093(3) Uani 0.224(3) 1 d D U P A 1
O5 O 0.788(2) 0.2708(9) 0.3727(11) 0.138(4) Uani 0.224(3) 1 d D U P A 1
O6 O 0.9114(9) 0.4274(15) 0.4222(9) 0.098(3) Uani 0.224(3) 1 d D U P A 1
Cl1A Cl 0.7886(5) 0.4047(4) 0.4038(3) 0.0681(10) Uani 0.463(3) 1 d D U P B 2
O3A O 0.6376(5) 0.4231(9) 0.4521(5) 0.100(2) Uani 0.463(3) 1 d D U P B 2
O4A O 0.8161(9) 0.4755(6) 0.3129(3) 0.094(2) Uani 0.463(3) 1 d D U P B 2
O5A O 0.8058(13) 0.2834(4) 0.3886(7) 0.133(3) Uani 0.463(3) 1 d D U P B 2
O6A O 0.8946(7) 0.4369(8) 0.4617(5) 0.097(2) Uani 0.463(3) 1 d D U P B 2
Cl1B Cl 0.7904(7) 0.3866(6) 0.3985(4) 0.0678(14) Uani 0.313(3) 1 d D U P C 3
O3B O 0.6434(7) 0.4377(12) 0.4077(7) 0.103(3) Uani 0.313(3) 1 d D U P C 3
O4B O 0.8959(9) 0.4601(9) 0.3302(6) 0.093(3) Uani 0.313(3) 1 d D U P C 3
O5B O 0.7835(18) 0.2727(8) 0.3661(9) 0.136(3) Uani 0.313(3) 1 d D U P C 3
O6B O 0.8387(11) 0.3759(10) 0.4900(5) 0.110(3) Uani 0.313(3) 1 d D U P C 3
Cl2 Cl 0.6805(4) 0.0124(4) 0.7200(2) 0.0582(6) Uani 0.606(3) 1 d D U P D 1
Cl2A Cl 0.6913(10) 0.0117(8) 0.7280(5) 0.0564(10) Uani 0.256(3) 1 d D U P E 2
Cl2B Cl 0.6823(12) 0.0234(9) 0.7338(7) 0.0574(12) Uani 0.138(3) 1 d D U P F 3
O7 O 0.7586(8) 0.0853(6) 0.6380(4) 0.102(2) Uani 0.606(3) 1 d D U P D 1
O7A O 0.732(2) 0.0955(13) 0.6451(8) 0.102(4) Uani 0.256(3) 1 d D U P E 2
O7B O 0.773(2) 0.0628(19) 0.6427(8) 0.105(4) Uani 0.138(3) 1 d D U P F 3
O8 O 0.5802(6) -0.0672(6) 0.6891(5) 0.0858(16) Uani 0.606(3) 1 d D U P D 1
O8A O 0.5580(12) -0.0524(14) 0.7193(11) 0.096(4) Uani 0.256(3) 1 d D U P E 2
O8B O 0.631(2) -0.0948(10) 0.7326(14) 0.099(3) Uani 0.138(3) 1 d D U P F 3
O9 O 0.5949(6) 0.0843(4) 0.7857(3) 0.104(2) Uani 0.606(3) 1 d D U P D 1
O9A O 0.6620(14) 0.0717(11) 0.8127(7) 0.108(3) Uani 0.256(3) 1 d D U P E 2
O9B O 0.5544(16) 0.0979(13) 0.7514(13) 0.095(4) Uani 0.138(3) 1 d D U P F 3
O10 O 0.7883(6) -0.0529(6) 0.7666(4) 0.104(2) Uani 0.606(3) 1 d D U P D 1
O10A O 0.8131(13) -0.0680(12) 0.7345(10) 0.090(3) Uani 0.256(3) 1 d D U P E 2
O10B O 0.7707(15) 0.0275(16) 0.8083(10) 0.106(3) Uani 0.138(3) 1 d D U P F 3
O11 O 0.5381(3) 0.1353(4) 0.5075(2) 0.1228(13) Uani 1 1 d D . . . .
H11A H 0.5714(6) 0.167(3) 0.5494(14) 0.184 Uiso 1 1 d DR . . . .
H11B H 0.593(4) 0.150(5) 0.4545(10) 0.184 Uiso 1 1 d DR . . . .

loop_
_atom_site_aniso_label
_atom_site_aniso_U_11
_atom_site_aniso_U_22
_atom_site_aniso_U_33
_atom_site_aniso_U_23
_atom_site_aniso_U_13
_atom_site_aniso_U_12
Ni1 0.0513(2) 0.0471(2) 0.03100(18) -0.00203(14) -0.00897(15) 0.00033(16)
O1 0.0614(12) 0.0535(12) 0.0354(10) -0.0032(9) -0.0130(9) 0.0043(10)
O2 0.106(2) 0.109(2) 0.0405(13) 0.0051(14) -0.0020(13) 0.0020(18)
N1 0.0646(15) 0.0465(14) 0.0345(11) -0.0020(10) -0.0108(11) 0.0000(12)
N2 0.0496(13) 0.0499(14) 0.0396(12) -0.0020(10) -0.0122(10) 0.0002(11)
N3 0.0504(14) 0.0525(15) 0.0367(12) -0.0010(10) -0.0032(10) -0.0032(11)
N4 0.0475(13) 0.0555(15) 0.0342(11) 0.0019(10) -0.0065(10) 0.0024(11)
C1 0.0444(15) 0.0496(17) 0.0386(14) 0.0046(12) -0.0086(12) -0.0051(13)
C2 0.0526(17) 0.064(2) 0.0399(15) -0.0014(14) -0.0133(13) -0.0076(15)
C3 0.0532(18) 0.075(2) 0.0483(17) 0.0107(16) -0.0213(15) -0.0083(16)
C4 0.069(2) 0.063(2) 0.064(2) 0.0078(17) -0.0222(18) 0.0091(17)
C5 0.069(2) 0.058(2) 0.0556(18) 0.0004(15) -0.0137(16) 0.0092(16)
C6 0.0500(16) 0.0547(18) 0.0419(15) 0.0020(13) -0.0086(13) 0.0012(14)
C7 0.0630(19) 0.0511(18) 0.0388(14) -0.0027(13) -0.0058(13) 0.0049(14)
C8 0.093(2) 0.0509(18) 0.0368(15) -0.0085(13) -0.0192(16) 0.0061(17)
C9 0.074(2) 0.0551(19) 0.0480(17) -0.0038(14) -0.0243(16) -0.0085(16)
C10 0.0459(16) 0.066(2) 0.0518(17) -0.0027(15) -0.0098(14) 0.0022(14)
C11 0.0449(16) 0.0522(18) 0.0460(16) -0.0006(13) -0.0017(13) -0.0033(13)
C12 0.0470(17) 0.058(2) 0.068(2) 0.0034(16) -0.0009(15) 0.0008(14)
C13 0.069(2) 0.056(2) 0.065(2) -0.0098(17) 0.0060(18) 0.0031(17)
C14 0.082(2) 0.062(2) 0.0520(18) -0.0164(16) 0.0002(18) -0.0010(18)
C15 0.068(2) 0.060(2) 0.0376(15) -0.0086(14) -0.0042(14) 0.0003(16)
C16 0.0516(16) 0.0467(16) 0.0346(13) -0.0007(11) -0.0126(12) 0.0028(13)
C17 0.074(2) 0.061(2) 0.0396(15) 0.0041(14) -0.0213(15) -0.0075(16)
C18 0.0514(16) 0.064(2) 0.0368(14) -0.0012(13) -0.0139(12) 0.0074(14)
C19 0.0590(19) 0.067(2) 0.0495(17) 0.0043(15) 0.0016(15) -0.0049(16)
C20 0.089(3) 0.084(3) 0.056(2) 0.019(2) -0.003(2) -0.004(2)
C21 0.123(4) 0.108(4) 0.0405(18) -0.007(2) -0.025(2) -0.005(3)
C22 0.116(3) 0.069(2) 0.0462(18) -0.0126(17) -0.019(2) 0.004(2)
Cl1 0.065(3) 0.081(3) 0.075(3) -0.036(3) -0.024(2) 0.015(3)
O3 0.090(5) 0.155(7) 0.082(7) -0.016(6) -0.014(5) 0.025(5)
O4 0.072(5) 0.127(5) 0.086(5) -0.014(5) -0.026(5) 0.015(5)
O5 0.219(8) 0.087(6) 0.109(7) -0.054(6) -0.008(7) -0.002(6)
O6 0.075(5) 0.137(6) 0.096(7) -0.034(6) -0.043(5) -0.001(5)
Cl1A 0.0627(18) 0.0753(18) 0.0742(17) -0.0333(13) -0.0185(14) 0.0080(14)
O3A 0.065(3) 0.144(5) 0.088(6) -0.005(5) -0.011(3) 0.026(3)
O4A 0.105(6) 0.110(4) 0.070(4) -0.023(3) -0.010(4) 0.001(5)
O5A 0.208(6) 0.076(4) 0.122(5) -0.064(4) -0.018(5) 0.000(4)
O6A 0.092(4) 0.123(5) 0.093(5) -0.046(4) -0.044(4) 0.003(4)
Cl1B 0.061(2) 0.081(3) 0.070(2) -0.034(2) -0.020(2) 0.011(2)
O3B 0.059(4) 0.150(6) 0.097(7) 0.000(6) -0.013(5) 0.021(4)
O4B 0.062(5) 0.117(5) 0.095(5) -0.023(5) 0.003(5) -0.006(5)
O5B 0.222(7) 0.086(5) 0.101(6) -0.051(5) -0.006(6) -0.002(5)
O6B 0.102(5) 0.160(7) 0.080(5) -0.023(5) -0.044(5) 0.011(5)
Cl2 0.0684(10) 0.0565(10) 0.0530(10) -0.0088(9) -0.0177(8) 0.0167(9)
Cl2A 0.0690(18) 0.0536(18) 0.0488(17) -0.0070(16) -0.0151(16) 0.0116(16)
Cl2B 0.068(2) 0.056(2) 0.050(2) -0.0064(19) -0.0164(19) 0.0124(19)
O7 0.083(4) 0.114(4) 0.092(3) 0.028(3) 0.006(3) 0.020(3)
O7A 0.085(7) 0.110(7) 0.097(6) 0.038(6) -0.011(6) 0.008(6)
O7B 0.084(7) 0.110(7) 0.100(7) 0.032(7) 0.013(7) 0.012(7)
O8 0.072(3) 0.098(3) 0.100(4) -0.039(3) -0.032(3) 0.011(3)
O8A 0.084(6) 0.102(6) 0.108(8) -0.014(6) -0.034(6) -0.007(6)
O8B 0.103(5) 0.097(6) 0.107(6) -0.028(5) -0.039(5) 0.013(5)
O9 0.118(5) 0.122(4) 0.079(4) -0.047(3) -0.018(3) 0.050(4)
O9A 0.123(7) 0.125(6) 0.089(6) -0.047(5) -0.033(6) 0.045(6)
O9B 0.104(8) 0.126(7) 0.073(8) -0.046(7) -0.042(7) 0.056(7)
O10 0.120(4) 0.110(4) 0.102(5) -0.016(3) -0.070(3) 0.042(3)
O10A 0.112(5) 0.086(5) 0.090(6) -0.031(5) -0.060(5) 0.040(5)
O10B 0.121(6) 0.112(7) 0.102(7) -0.028(6) -0.062(6) 0.049(6)
O11 0.0672(18) 0.195(4) 0.095(2) 0.041(2) -0.0147(16) 0.013(2)

loop_
_atom_type_symbol
_atom_type_description
_atom_type_scat_dispersion_real
_atom_type_scat_dispersion_imag
_atom_type_scat_source
C C 0.0033 0.0016 'International Tables Vol C Tables 4.2.6.8 and 6.1.1.4'
H H 0.0000 0.0000 'International Tables Vol C Tables 4.2.6.8 and 6.1.1.4'
Cl Cl 0.1484 0.1585 'International Tables Vol C Tables 4.2.6.8 and 6.1.1.4'
N N 0.0061 0.0033 'International Tables Vol C Tables 4.2.6.8 and 6.1.1.4'
Ni Ni 0.3393 1.1124 'International Tables Vol C Tables 4.2.6.8 and 6.1.1.4'
O O 0.0106 0.0060 'International Tables Vol C Tables 4.2.6.8 and 6.1.1.4'

loop_
_geom_angle_atom_site_label_1
_geom_angle_atom_site_label_2
_geom_angle_atom_site_label_3
_geom_angle
_geom_angle_site_symmetry_1
_geom_angle_site_symmetry_3
O1 Ni1 N1 96.17(10) . .
O1 Ni1 N2 176.42(9) . .
O1 Ni1 N3 91.42(9) . .
N1 Ni1 N2 87.42(10) . .
N1 Ni1 N3 171.64(10) . .
N3 Ni1 N2 85.00(10) . .
C1 O1 Ni1 126.96(18) . .
C21 O2 C20 109.2(3) . .
C7 N1 Ni1 126.4(2) . .
C7 N1 C8 119.9(3) . .
C8 N1 Ni1 113.67(19) . .
C9 N2 Ni1 104.89(18) . .
C10 N2 Ni1 106.57(17) . .
C10 N2 C9 113.4(2) . .
C10 N2 C16 110.8(2) . .
C16 N2 Ni1 108.43(16) . .
C16 N2 C9 112.3(2) . .
C11 N3 Ni1 113.98(19) . .
C15 N3 Ni1 126.3(2) . .
C15 N3 C11 119.6(3) . .
C18 N4 H4 107.6 . .
C18 N4 C19 112.0(2) . .
C19 N4 H4 107.6 . .
C22 N4 H4 107.6 . .
C22 N4 C18 111.9(2) . .
C22 N4 C19 109.7(2) . .
O1 C1 C2 118.2(3) . .
O1 C1 C6 123.6(2) . .
C2 C1 C6 118.1(3) . .
C1 C2 H2 119.5 . .
C3 C2 C1 120.9(3) . .
C3 C2 H2 119.5 . .
C2 C3 H3 119.3 . .
C2 C3 C4 121.5(3) . .
C4 C3 H3 119.3 . .
C3 C4 H4A 120.5 . .
C5 C4 C3 118.9(3) . .
C5 C4 H4A 120.5 . .
C4 C5 H5 119.3 . .
C4 C5 C6 121.5(3) . .
C6 C5 H5 119.3 . .
C1 C6 C7 121.9(3) . .
C5 C6 C1 119.1(3) . .
C5 C6 C7 118.9(3) . .
N1 C7 C6 124.9(3) . .
N1 C7 H7 117.6 . .
C6 C7 H7 117.6 . .
N1 C8 H8A 110.6 . .
N1 C8 H8B 110.6 . .
N1 C8 C9 105.5(2) . .
H8A C8 H8B 108.8 . .
C9 C8 H8A 110.6 . .
C9 C8 H8B 110.6 . .
N2 C9 C8 106.8(2) . .
N2 C9 H9A 110.4 . .
N2 C9 H9B 110.4 . .
C8 C9 H9A 110.4 . .
C8 C9 H9B 110.4 . .
H9A C9 H9B 108.6 . .
N2 C10 H10A 110.2 . .
N2 C10 H10B 110.2 . .
N2 C10 C11 107.7(2) . .
H10A C10 H10B 108.5 . .
C11 C10 H10A 110.2 . .
C11 C10 H10B 110.2 . .
N3 C11 C10 113.8(3) . .
N3 C11 C12 121.4(3) . .
C12 C11 C10 124.7(3) . .
C11 C12 H12 120.8 . .
C11 C12 C13 118.3(3) . .
C13 C12 H12 120.8 . .
C12 C13 H13 120.0 . .
C14 C13 C12 119.9(3) . .
C14 C13 H13 120.0 . .
C13 C14 H14 120.2 . .
C13 C14 C15 119.6(3) . .
C15 C14 H14 120.2 . .
N3 C15 C14 121.0(3) . .
N3 C15 H15 119.5 . .
C14 C15 H15 119.5 . .
N2 C16 H16A 108.6 . .
N2 C16 H16B 108.6 . .
N2 C16 C17 114.7(2) . .
H16A C16 H16B 107.6 . .
C17 C16 H16A 108.6 . .
C17 C16 H16B 108.6 . .
C16 C17 H17A 109.5 . .
C16 C17 H17B 109.5 . .
H17A C17 H17B 108.1 . .
C18 C17 C16 110.8(2) . .
C18 C17 H17A 109.5 . .
C18 C17 H17B 109.5 . .
N4 C18 C17 112.0(2) . .
N4 C18 H18A 109.2 . .
N4 C18 H18B 109.2 . .
C17 C18 H18A 109.2 . .
C17 C18 H18B 109.2 . .
H18A C18 H18B 107.9 . .
N4 C19 H19A 109.5 . .
N4 C19 H19B 109.5 . .
N4 C19 C20 110.7(3) . .
H19A C19 H19B 108.1 . .
C20 C19 H19A 109.5 . .
C20 C19 H19B 109.5 . .
O2 C20 C19 111.2(3) . .
O2 C20 H20A 109.4 . .
O2 C20 H20B 109.4 . .
C19 C20 H20A 109.4 . .
C19 C20 H20B 109.4 . .
H20A C20 H20B 108.0 . .
O2 C21 H21A 109.3 . .
O2 C21 H21B 109.3 . .
O2 C21 C22 111.8(3) . .
H21A C21 H21B 107.9 . .
C22 C21 H21A 109.3 . .
C22 C21 H21B 109.3 . .
N4 C22 C21 110.2(3) . .
N4 C22 H22A 109.6 . .
N4 C22 H22B 109.6 . .
C21 C22 H22A 109.6 . .
C21 C22 H22B 109.6 . .
H22A C22 H22B 108.1 . .
O3 Cl1 O4 109.46(9) . .
O3 Cl1 O6 109.47(9) . .
O5 Cl1 O3 109.51(9) . .
O5 Cl1 O4 109.46(9) . .
O5 Cl1 O6 109.50(9) . .
O6 Cl1 O4 109.44(9) . .
O3A Cl1A O4A 109.45(9) . .
O5A Cl1A O3A 109.50(9) . .
O5A Cl1A O4A 109.48(9) . .
O5A Cl1A O6A 109.53(9) . .
O6A Cl1A O3A 109.39(9) . .
O6A Cl1A O4A 109.49(9) . .
O4B Cl1B O3B 109.44(9) . .
O5B Cl1B O3B 109.46(9) . .
O5B Cl1B O4B 109.47(9) . .
O5B Cl1B O6B 109.53(9) . .
O6B Cl1B O3B 109.45(9) . .
O6B Cl1B O4B 109.48(9) . .
O8 Cl2 O7 109.26(9) . .
O9 Cl2 O7 109.45(9) . .
O9 Cl2 O8 109.52(9) . .
O9 Cl2 O10 109.66(9) . .
O10 Cl2 O7 109.45(9) . .
O10 Cl2 O8 109.49(9) . .
O8A Cl2A O7A 109.39(9) . .
O9A Cl2A O7A 109.47(9) . .
O9A Cl2A O8A 109.52(9) . .
O9A Cl2A O10A 109.54(9) . .
O10A Cl2A O7A 109.43(9) . .
O10A Cl2A O8A 109.47(9) . .
O8B Cl2B O7B 109.43(9) . .
O9B Cl2B O7B 109.44(9) . .
O9B Cl2B O8B 109.47(9) . .
O10B Cl2B O7B 109.47(9) . .
O10B Cl2B O8B 109.51(9) . .
O10B Cl2B O9B 109.50(9) . .
H11A O11 H11B 110.8(2) . .

loop_
_geom_bond_atom_site_label_1
_geom_bond_atom_site_label_2
_geom_bond_distance
_geom_bond_site_symmetry_2
Ni1 O1 1.8200(19) .
Ni1 N1 1.843(2) .
Ni1 N2 1.923(2) .
Ni1 N3 1.900(2) .
O1 C1 1.319(3) .
O2 C20 1.413(5) .
O2 C21 1.411(5) .
N1 C7 1.285(4) .
N1 C8 1.479(3) .
N2 C9 1.500(4) .
N2 C10 1.495(4) .
N2 C16 1.496(3) .
N3 C11 1.349(4) .
N3 C15 1.347(4) .
N4 H4 0.9800 .
N4 C18 1.493(3) .
N4 C19 1.493(4) .
N4 C22 1.492(4) .
C1 C2 1.406(4) .
C1 C6 1.419(4) .
C2 H2 0.9300 .
C2 C3 1.368(4) .
C3 H3 0.9300 .
C3 C4 1.392(5) .
C4 H4A 0.9300 .
C4 C5 1.368(4) .
C5 H5 0.9300 .
C5 C6 1.414(4) .
C6 C7 1.428(4) .
C7 H7 0.9300 .
C8 H8A 0.9700 .
C8 H8B 0.9700 .
C8 C9 1.511(5) .
C9 H9A 0.9700 .
C9 H9B 0.9700 .
C10 H10A 0.9700 .
C10 H10B 0.9700 .
C10 C11 1.496(4) .
C11 C12 1.383(4) .
C12 H12 0.9300 .
C12 C13 1.385(5) .
C13 H13 0.9300 .
C13 C14 1.365(5) .
C14 H14 0.9300 .
C14 C15 1.376(5) .
C15 H15 0.9300 .
C16 H16A 0.9700 .
C16 H16B 0.9700 .
C16 C17 1.520(4) .
C17 H17A 0.9700 .
C17 H17B 0.9700 .
C17 C18 1.513(4) .
C18 H18A 0.9700 .
C18 H18B 0.9700 .
C19 H19A 0.9700 .
C19 H19B 0.9700 .
C19 C20 1.502(5) .
C20 H20A 0.9700 .
C20 H20B 0.9700 .
C21 H21A 0.9700 .
C21 H21B 0.9700 .
C21 C22 1.517(5) .
C22 H22A 0.9700 .
C22 H22B 0.9700 .
Cl1 O3 1.4198(10) .
Cl1 O4 1.4202(10) .
Cl1 O5 1.4196(10) .
Cl1 O6 1.4199(10) .
Cl1A O3A 1.4201(10) .
Cl1A O4A 1.4202(10) .
Cl1A O5A 1.4192(10) .
Cl1A O6A 1.4198(10) .
Cl1B O3B 1.4202(10) .
Cl1B O4B 1.4200(10) .
Cl1B O5B 1.4195(10) .
Cl1B O6B 1.4197(10) .
Cl2 O7 1.4215(9) .
Cl2 O8 1.4207(9) .
Cl2 O9 1.4185(9) .
Cl2 O10 1.4187(9) .
Cl2A O7A 1.4206(10) .
Cl2A O8A 1.4200(10) .
Cl2A O9A 1.4191(10) .
Cl2A O10A 1.4197(10) .
Cl2B O7B 1.4203(10) .
Cl2B O8B 1.4199(10) .
Cl2B O9B 1.4198(10) .
Cl2B O10B 1.4195(10) .
O11 H11A 0.8202(11) .
O11 H11B 0.8201(11) .

loop_
_geom_hbond_atom_site_label_D
_geom_hbond_atom_site_label_H
_geom_hbond_atom_site_label_A
_geom_hbond_distance_DH
_geom_hbond_distance_HA
_geom_hbond_distance_DA
_geom_hbond_angle_DHA
_geom_hbond_site_symmetry_A
_geom_hbond_publ_flag
N4 H4 O11 0.98 1.78 2.754(4) 176.4 . yes
C2 H2 O4A 0.93 2.51 3.382(7) 155.5 2_665 yes
C7 H7 O10B 0.93 2.58 3.275(18) 131.5 2_666 yes
C8 H8B O7A 0.97 2.56 3.516(17) 170.3 2_666 yes
C9 H9B O3B 0.97 2.60 3.333(8) 132.6 . yes
C14 H14 O9 0.93 2.48 3.102(5) 124.1 1_554 yes
C14 H14 O9B 0.93 2.56 3.306(16) 137.0 1_554 yes
C16 H16A O8B 0.97 2.40 3.180(13) 137.5 2_656 yes
C16 H16A O10A 0.97 2.51 3.402(14) 153.4 2_656 yes
C16 H16B O6 0.97 2.55 3.385(12) 143.8 1_455 yes
C16 H16B O4B 0.97 2.39 3.358(9) 174.0 1_455 yes
C18 H18A O6 0.97 2.55 3.374(14) 143.4 1_455 yes
C18 H18A O6B 0.97 2.54 3.490(11) 167.6 1_455 yes
C18 H18B O8B 0.97 2.56 3.312(19) 134.0 2_656 yes
C18 H18B O10A 0.97 2.40 3.318(13) 157.3 2_656 yes
C19 H19B O7 0.97 2.42 3.384(8) 169.9 1_455 yes
C19 H19B O7B 0.97 2.31 3.248(18) 163.4 1_455 yes
C20 H20B O8A 0.97 2.58 3.499(13) 158.7 . yes
C21 H21A O9B 0.97 2.25 3.129(11) 150.9 . yes
C22 H22B O4 0.97 2.58 3.252(13) 126.1 2_666 yes
O11 H11A O3 0.8202(11) 2.50(3) 2.920(15) 113(3) . yes
O11 H11A O7 0.8202(11) 2.38(2) 2.927(8) 125(2) . yes
O11 H11A O7A 0.8202(11) 2.23(3) 2.811(17) 128(2) . yes
O11 H11B O5 0.8201(11) 2.27(2) 2.968(17) 143(3) . yes
O11 H11B O5A 0.8201(11) 2.41(2) 3.051(11) 136(2) . yes
O11 H11B O5B 0.8201(11) 2.29(2) 2.997(14) 145(3) . yes

loop_
_geom_torsion_atom_site_label_1
_geom_torsion_atom_site_label_2
_geom_torsion_atom_site_label_3
_geom_torsion_atom_site_label_4
_geom_torsion
_geom_torsion_site_symmetry_1
_geom_torsion_site_symmetry_2
_geom_torsion_site_symmetry_3
_geom_torsion_site_symmetry_4
Ni1 O1 C1 C2 176.13(19) . . . .
Ni1 O1 C1 C6 -0.8(4) . . . .
Ni1 N1 C7 C6 1.9(5) . . . .
Ni1 N1 C8 C9 26.0(3) . . . .
Ni1 N2 C9 C8 46.7(3) . . . .
Ni1 N2 C10 C11 -37.7(3) . . . .
Ni1 N2 C16 C17 -168.7(2) . . . .
Ni1 N3 C11 C10 -4.3(3) . . . .
Ni1 N3 C11 C12 177.6(2) . . . .
Ni1 N3 C15 C14 -178.6(2) . . . .
O1 Ni1 N1 C7 -2.5(3) . . . .
O1 Ni1 N1 C8 -179.8(2) . . . .
O1 Ni1 N3 C11 165.1(2) . . . .
O1 Ni1 N3 C15 -17.0(2) . . . .
O1 C1 C2 C3 -175.7(3) . . . .
O1 C1 C6 C5 176.1(3) . . . .
O1 C1 C6 C7 -0.5(4) . . . .
O2 C21 C22 N4 -57.1(5) . . . .
N1 Ni1 O1 C1 1.9(2) . . . .
N1 Ni1 N2 C9 -26.5(2) . . . .
N1 Ni1 N2 C10 -146.9(2) . . . .
N1 Ni1 N2 C16 93.75(19) . . . .
N1 C8 C9 N2 -46.9(3) . . . .
N2 Ni1 N1 C7 177.5(3) . . . .
N2 Ni1 N1 C8 0.2(2) . . . .
N2 Ni1 N3 C11 -15.1(2) . . . .
N2 Ni1 N3 C15 162.8(3) . . . .
N2 C10 C11 N3 28.1(3) . . . .
N2 C10 C11 C12 -153.8(3) . . . .
N2 C16 C17 C18 -172.0(3) . . . .
N3 Ni1 O1 C1 -174.5(2) . . . .
N3 Ni1 N2 C9 150.0(2) . . . .
N3 Ni1 N2 C10 29.55(19) . . . .
N3 Ni1 N2 C16 -89.78(18) . . . .
N3 C11 C12 C13 2.2(4) . . . .
N4 C19 C20 O2 58.5(4) . . . .
C1 C2 C3 C4 -0.7(5) . . . .
C1 C6 C7 N1 -0.1(5) . . . .
C2 C1 C6 C5 -0.8(4) . . . .
C2 C1 C6 C7 -177.5(3) . . . .
C2 C3 C4 C5 -0.5(5) . . . .
C3 C4 C5 C6 1.0(5) . . . .
C4 C5 C6 C1 -0.3(5) . . . .
C4 C5 C6 C7 176.4(3) . . . .
C5 C6 C7 N1 -176.7(3) . . . .
C6 C1 C2 C3 1.4(4) . . . .
C7 N1 C8 C9 -151.5(3) . . . .
C8 N1 C7 C6 179.1(3) . . . .
C9 N2 C10 C11 -152.6(2) . . . .
C9 N2 C16 C17 -53.2(3) . . . .
C10 N2 C9 C8 162.6(2) . . . .
C10 N2 C16 C17 74.7(3) . . . .
C10 C11 C12 C13 -175.7(3) . . . .
C11 N3 C15 C14 -0.9(4) . . . .
C11 C12 C13 C14 -2.7(5) . . . .
C12 C13 C14 C15 1.5(5) . . . .
C13 C14 C15 N3 0.3(5) . . . .
C15 N3 C11 C10 177.7(3) . . . .
C15 N3 C11 C12 -0.4(4) . . . .
C16 N2 C9 C8 -70.8(3) . . . .
C16 N2 C10 C11 80.0(3) . . . .
C16 C17 C18 N4 171.6(2) . . . .
C18 N4 C19 C20 -177.5(3) . . . .
C18 N4 C22 C21 176.5(3) . . . .
C19 N4 C18 C17 -169.5(3) . . . .
C19 N4 C22 C21 51.5(4) . . . .
C20 O2 C21 C22 61.8(4) . . . .
C21 O2 C20 C19 -62.3(4) . . . .
C22 N4 C18 C17 66.8(3) . . . .
C22 N4 C19 C20 -52.5(4) . . . .
